data_8104178
loop_
_publ_author_name
'Fischer, T.'
'Eisenmann, B.'
'Kniep, R.'

_publ_section_title
;
 Crystal structure of oxonium bis(sulfato)aluminate, H3 O (Al (S O4)2)
;
_journal_name_full 'Zeitschrift fuer Kristallographie (149,1979-)'
_journal_page_first 465
_journal_page_last 465
_journal_volume 211
_journal_year 1996
_chemical_formula_sum 'Al H3 O9 S2'
_chemical_name_systematic '(H3 O) (Al (S O4)2)'
_space_group_IT_number 148
_symmetry_space_group_name_Hall '-R 3'
_symmetry_space_group_name_H-M 'R -3 :H'
_cell_angle_alpha 90
_cell_angle_beta 90
_cell_angle_gamma 120
_cell_formula_units_Z 3
_cell_length_a 4.711
_cell_length_b 4.711
_cell_length_c 23.254
_cell_volume 446.945
_citation_journal_id_ASTM ZEKRDZ
_cod_data_source_file Fischer_ZEKRDZ_1996_1887.cif
_cod_data_source_block H3Al1O9S2
_cod_original_cell_volume 446.9454
_cod_original_formula_sum 'H3 Al1 O9 S2'
_cod_database_code 8104178

loop_
_symmetry_equiv_pos_as_xyz
x,y,z
-y,x-y,z
-x+y,-x,z
-x,-y,-z
y,-x+y,-z
x-y,x,-z
x+2/3,y+1/3,z+1/3
-y+2/3,x-y+1/3,z+1/3
-x+y+2/3,-x+1/3,z+1/3
-x+2/3,-y+1/3,-z+1/3
y+2/3,-x+y+1/3,-z+1/3
x-y+2/3,x+1/3,-z+1/3
x+1/3,y+2/3,z+2/3
-y+1/3,x-y+2/3,z+2/3
-x+y+1/3,-x+2/3,z+2/3
-x+1/3,-y+2/3,-z+2/3
y+1/3,-x+y+2/3,-z+2/3
x-y+1/3,x+2/3,-z+2/3

loop_
_atom_site_label
_atom_site_type_symbol
_atom_site_fract_x
_atom_site_fract_y
_atom_site_fract_z
_atom_site_occupancy
_atom_site_U_iso_or_equiv
O1 O-2 0 0 0.7981 1 0.0
O3 O-2 0 0 0.5 1 0.0
S1 S+6 0 0 0.73543 1 0.0
Al1 Al+3 0 0 0 1 0.0
O2 O-2 0.0517 0.3168 0.71458 1 0.0
